data_4305071
loop_
_publ_author_name
'Garikoitz Beobide'
'Wen-guo Wang'
'Oscar Castillo'
'Antonio Luque'
'Pascual Rom\'an'
'Giulia Tagliabue'
'Simona Galli'
'Jorge A. R. Navarro'

_publ_contact_author
;
 Oscar Castillo. Departamento de Quimica Inorganica. 
 Facultad de Ciencia y Tecnologia
 Universidad del Pais Vasco,  Apdo. 644, E-48080 Bilbao, Spain
;
_publ_contact_author_email qipcacao@lg.ehu.es
_publ_contact_author_fax '+34-946 013 500'
_publ_contact_author_phone '+34-946 015 991'
_publ_section_title
;
Manganese(II) Pyrimidine-4,6-dicarboxylates: Synthetic, Structural,
Magnetic, and Adsorption Insights
;
_journal_name_full 'Inorganic Chemistry'
_journal_page_first 5267
_journal_page_last 5277
_journal_paper_doi 10.1021/ic8002788
_journal_volume 47
_journal_year 2008
_chemical_formula_moiety 'C6 H4 Mn N2 O5, H2 O'
_chemical_formula_structural 'C6 H4 Mn N2 O5, H2 O'
_chemical_formula_sum 'C6 H6 Mn N2 O6'
_chemical_formula_weight 257.07
_chemical_name_systematic
;
catena-[(mu-pyrimidine-4,6-dicarboxylato)-
acua-manganese(II)-water (1/1)]
;
_space_group_IT_number 61
_symmetry_cell_setting orthorhombic
_symmetry_Int_Tables_number 61
_symmetry_space_group_name_Hall '-P 2ac 2ab'
_symmetry_space_group_name_H-M 'P b c a'
_atom_sites_solution_hydrogens difmap
_atom_sites_solution_primary direct
_atom_sites_solution_secondary difmap
_audit_creation_method SHELXL97
_cell_angle_alpha 90.00
_cell_angle_beta 90.00
_cell_angle_gamma 90.00
_cell_formula_units_Z 8
_cell_length_a 9.9710(10)
_cell_length_b 12.534(2)
_cell_length_c 13.8300(10)
_cell_measurement_reflns_used 4729
_cell_measurement_temperature 293(2)
_cell_measurement_theta_max 30.08
_cell_measurement_theta_min 3.25
_cell_volume 1728.4(3)
_computing_cell_refinement 'CrysAlis CCD (Oxford Diffraction, 2003)'
_computing_data_collection 'CrysAlis CCD (Oxford Diffraction, 2003)'
_computing_data_reduction 'CrysAlis RED (Oxford Diffraction, 2003)'
_computing_molecular_graphics 'Ortep-3 (Farrugia, 1997)'
_computing_publication_material 'WinGX (Farrugia, 1999)'
_computing_structure_refinement 'SHELXL-97 (Sheldrick, 1997)'
_computing_structure_solution 'Sir92 (Altamore et al., 1993)'
_diffrn_ambient_temperature 293(2)
_diffrn_measured_fraction_theta_full 0.997
_diffrn_measured_fraction_theta_max 0.997
_diffrn_measurement_device_type Xcalibur
_diffrn_measurement_method \w
_diffrn_radiation_monochromator graphite
_diffrn_radiation_source 'fine-focus sealed tube'
_diffrn_radiation_type MoK\a
_diffrn_radiation_wavelength 0.71073
_diffrn_reflns_av_R_equivalents 0.0378
_diffrn_reflns_av_sigmaI/netI 0.0339
_diffrn_reflns_limit_h_max 14
_diffrn_reflns_limit_h_min -9
_diffrn_reflns_limit_k_max 17
_diffrn_reflns_limit_k_min -17
_diffrn_reflns_limit_l_max 19
_diffrn_reflns_limit_l_min -19
_diffrn_reflns_number 14647
_diffrn_reflns_theta_full 30.08
_diffrn_reflns_theta_max 30.08
_diffrn_reflns_theta_min 3.25
_diffrn_standards_decay_% 0
_diffrn_standards_interval_count 0
_diffrn_standards_interval_time 0
_diffrn_standards_number 0
_exptl_absorpt_coefficient_mu 1.540
_exptl_absorpt_correction_T_max 0.874
_exptl_absorpt_correction_T_min 0.578
_exptl_absorpt_correction_type numerical
_exptl_absorpt_process_details
;
CrysAlis RED, Oxford Diffraction Ltd.,
Version 1.170.32 (release 06.06.2003 CrysAlis170 VC++)
(compiled Jun  6 2003,13:53:32)
Analytical numeric absorption correction using a multifaceted crystal
model based on expressions derived by R.C. Clark & J.S. Reid.
;
_exptl_crystal_colour 'light pink'
_exptl_crystal_density_diffrn 1.976
_exptl_crystal_density_meas 1.97(1)
_exptl_crystal_density_method 'flotation method'
_exptl_crystal_description prismatic
_exptl_crystal_F_000 1032
_exptl_crystal_size_max 0.41
_exptl_crystal_size_mid 0.20
_exptl_crystal_size_min 0.09
_refine_diff_density_max 0.563
_refine_diff_density_min -0.401
_refine_diff_density_rms 0.120
_refine_ls_extinction_method none
_refine_ls_goodness_of_fit_ref 0.961
_refine_ls_hydrogen_treatment constr
_refine_ls_matrix_type full
_refine_ls_number_parameters 145
_refine_ls_number_reflns 2533
_refine_ls_number_restraints 0
_refine_ls_restrained_S_all 0.961
_refine_ls_R_factor_all 0.0484
_refine_ls_R_factor_gt 0.0321
_refine_ls_shift/su_max 0.001
_refine_ls_shift/su_mean 0.000
_refine_ls_structure_factor_coef Fsqd
_refine_ls_weighting_details 'calc w=1/[\s^2^(Fo^2^)+(0.0537P)^2^] where P=(Fo^2^+2Fc^2^)/3'
_refine_ls_weighting_scheme calc
_refine_ls_wR_factor_gt 0.0780
_refine_ls_wR_factor_ref 0.0825
_reflns_number_gt 1871
_reflns_number_total 2533
_reflns_threshold_expression >2sigma(I)
_cod_data_source_file ic8002788-file003_3.cif
_cod_data_source_block compound3
_cod_database_code 4305071

loop_
_symmetry_equiv_pos_as_xyz
'x, y, z'
'-x+1/2, -y, z+1/2'
'x+1/2, -y+1/2, -z'
'-x, y+1/2, -z+1/2'
'-x, -y, -z'
'x-1/2, y, -z-1/2'
'-x-1/2, y-1/2, z'
'x, -y-1/2, z-1/2'

loop_
_atom_site_label
_atom_site_type_symbol
_atom_site_fract_x
_atom_site_fract_y
_atom_site_fract_z
_atom_site_U_iso_or_equiv
_atom_site_adp_type
_atom_site_occupancy
_atom_site_symmetry_multiplicity
_atom_site_calc_flag
_atom_site_refinement_flags
_atom_site_disorder_assembly
_atom_site_disorder_group
Mn1 Mn 0.09854(3) 0.08918(2) 0.565651(18) 0.01774(9) Uani 1 1 d . . .
N1 N -0.06839(15) 0.21769(12) 0.57840(10) 0.0192(3) Uani 1 1 d . . .
C2 C -0.15847(17) 0.25608(13) 0.51572(12) 0.0204(4) Uani 1 1 d . . .
H2 H -0.1532 0.2325 0.4521 0.024 Uiso 1 1 calc R . .
N3 N -0.25511(14) 0.32553(12) 0.53733(10) 0.0185(3) Uani 1 1 d . . .
C4 C -0.26306(16) 0.35898(14) 0.62938(12) 0.0194(4) Uani 1 1 d . . .
C5 C -0.17476(17) 0.32317(14) 0.69898(12) 0.0222(4) Uani 1 1 d . . .
H5 H -0.1804 0.3464 0.7627 0.027 Uiso 1 1 calc R . .
C6 C -0.07772(17) 0.25147(14) 0.67016(12) 0.0190(3) Uani 1 1 d . . .
C71 C -0.37376(17) 0.43823(15) 0.65292(13) 0.0212(4) Uani 1 1 d . . .
O71 O -0.44261(13) 0.46790(10) 0.58001(8) 0.0228(3) Uani 1 1 d . . .
O72 O -0.38957(14) 0.46851(13) 0.73580(9) 0.0362(4) Uani 1 1 d . . .
C8 C 0.02521(18) 0.20702(14) 0.74042(12) 0.0206(4) Uani 1 1 d . . .
O81 O 0.12012(12) 0.15447(11) 0.70408(9) 0.0270(3) Uani 1 1 d . . .
O82 O 0.00762(14) 0.22682(11) 0.82696(9) 0.0292(3) Uani 1 1 d . . .
O1W O 0.25168(13) -0.02704(12) 0.59575(9) 0.0320(3) Uani 1 1 d . . .
H11W H 0.2885 -0.0420 0.5486 0.048 Uiso 1 1 d . . .
H12W H 0.2925 -0.0276 0.6461 0.048 Uiso 1 1 d . . .
O2W O -0.1002(14) 0.5587(12) 0.5729(11) 0.072(4) Uani 0.50 1 d P A 1
H21W H -0.0847 0.6101 0.6145 0.107 Uiso 0.50 1 d P B 1
H22W H -0.1486 0.4947 0.6078 0.107 Uiso 0.50 1 d P C 1
O3W O 0.0910(10) 0.4291(11) 0.4478(11) 0.048(2) Uani 0.50 1 d P D 2
H31W H 0.0458 0.3607 0.4357 0.073 Uiso 0.50 1 d P E 2
H32W H 0.0183 0.4666 0.4651 0.073 Uiso 0.50 1 d P F 2

loop_
_atom_site_aniso_label
_atom_site_aniso_U_11
_atom_site_aniso_U_22
_atom_site_aniso_U_33
_atom_site_aniso_U_23
_atom_site_aniso_U_13
_atom_site_aniso_U_12
Mn1 0.01867(15) 0.02006(15) 0.01448(14) -0.00099(10) 0.00187(10) -0.00061(10)
N1 0.0215(7) 0.0220(7) 0.0141(7) -0.0007(5) 0.0003(6) 0.0012(6)
C2 0.0225(9) 0.0244(9) 0.0143(8) 0.0003(7) 0.0005(7) 0.0009(7)
N3 0.0199(7) 0.0218(7) 0.0139(6) 0.0000(5) -0.0012(5) 0.0008(6)
C4 0.0200(8) 0.0222(9) 0.0159(8) 0.0015(7) -0.0002(6) 0.0017(7)
C5 0.0257(9) 0.0272(9) 0.0138(8) -0.0030(7) -0.0016(7) 0.0072(8)
C6 0.0212(8) 0.0203(8) 0.0155(8) 0.0015(6) -0.0004(6) 0.0015(7)
C71 0.0223(8) 0.0234(9) 0.0180(8) -0.0019(7) -0.0039(7) 0.0047(7)
O71 0.0240(6) 0.0274(7) 0.0169(6) 0.0003(5) -0.0036(5) 0.0093(5)
O72 0.0396(8) 0.0505(9) 0.0186(7) -0.0113(6) -0.0074(6) 0.0219(7)
C8 0.0222(9) 0.0207(8) 0.0189(8) -0.0011(7) -0.0045(7) 0.0028(7)
O81 0.0252(6) 0.0338(8) 0.0219(7) -0.0079(6) -0.0055(5) 0.0106(6)
O82 0.0340(7) 0.0386(8) 0.0149(6) -0.0026(5) -0.0036(5) 0.0120(6)
O1W 0.0341(7) 0.0392(8) 0.0228(6) -0.0012(6) -0.0069(6) 0.0109(6)
O2W 0.101(6) 0.067(5) 0.047(6) -0.015(4) 0.002(3) -0.044(4)
O3W 0.048(3) 0.049(4) 0.048(6) -0.011(3) -0.018(3) -0.001(3)

loop_
_atom_type_symbol
_atom_type_description
_atom_type_scat_dispersion_real
_atom_type_scat_dispersion_imag
_atom_type_scat_source
C C 0.0033 0.0016 'International Tables Vol C Tables 4.2.6.8 and 6.1.1.4'
H H 0.0000 0.0000 'International Tables Vol C Tables 4.2.6.8 and 6.1.1.4'
N N 0.0061 0.0033 'International Tables Vol C Tables 4.2.6.8 and 6.1.1.4'
O O 0.0106 0.0060 'International Tables Vol C Tables 4.2.6.8 and 6.1.1.4'
Mn Mn 0.3368 0.7283 'International Tables Vol C Tables 4.2.6.8 and 6.1.1.4'

loop_
_geom_angle_atom_site_label_1
_geom_angle_atom_site_label_2
_geom_angle_atom_site_label_3
_geom_angle
_geom_angle_site_symmetry_1
_geom_angle_site_symmetry_3
_geom_angle_publ_flag
O81 Mn1 O1W 90.85(5) . . ?
O81 Mn1 O71 173.89(5) . 3_556 ?
O1W Mn1 O71 95.18(5) . 3_556 ?
O81 Mn1 O71 105.20(5) . 7 ?
O1W Mn1 O71 90.94(6) . 7 ?
O71 Mn1 O71 73.81(5) 3_556 7 ?
O81 Mn1 N3 108.61(5) . 3_556 ?
O1W Mn1 N3 89.10(5) . 3_556 ?
O71 Mn1 N3 72.52(5) 3_556 3_556 ?
O71 Mn1 N3 146.18(5) 7 3_556 ?
O81 Mn1 N1 74.52(5) . . ?
O1W Mn1 N1 164.48(5) . . ?
O71 Mn1 N1 99.39(5) 3_556 . ?
O71 Mn1 N1 88.03(5) 7 . ?
N3 Mn1 N1 100.32(5) 3_556 . ?
C2 N1 C6 116.94(15) . . ?
C2 N1 Mn1 132.94(11) . . ?
C6 N1 Mn1 109.90(11) . . ?
N3 C2 N1 125.10(15) . . ?
N3 C2 H2 117.4 . . ?
N1 C2 H2 117.4 . . ?
C2 N3 C4 117.35(14) . . ?
C2 N3 Mn1 128.53(11) . 3_456 ?
C4 N3 Mn1 113.84(11) . 3_456 ?
N3 C4 C5 121.49(15) . . ?
N3 C4 C71 116.74(15) . . ?
C5 C4 C71 121.77(15) . . ?
C6 C5 C4 117.26(16) . . ?
C6 C5 H5 121.4 . . ?
C4 C5 H5 121.4 . . ?
N1 C6 C5 121.85(15) . . ?
N1 C6 C8 116.27(15) . . ?
C5 C6 C8 121.88(15) . . ?
O72 C71 O71 125.72(16) . . ?
O72 C71 C4 119.95(16) . . ?
O71 C71 C4 114.33(15) . . ?
C71 O71 Mn1 122.31(11) . 3_456 ?
C71 O71 Mn1 131.16(11) . 7_565 ?
Mn1 O71 Mn1 106.19(5) 3_456 7_565 ?
O82 C8 O81 126.83(17) . . ?
O82 C8 C6 116.76(15) . . ?
O81 C8 C6 116.41(15) . . ?
C8 O81 Mn1 119.53(11) . . ?
Mn1 O1W H11W 109.8 . . ?
Mn1 O1W H12W 122.1 . . ?
H11W O1W H12W 119.2 . . ?
H21W O2W H22W 109.8 . . ?
H31W O3W H32W 97.6 . . ?

loop_
_geom_bond_atom_site_label_1
_geom_bond_atom_site_label_2
_geom_bond_distance
_geom_bond_site_symmetry_2
_geom_bond_publ_flag
Mn1 O81 2.0931(13) . ?
Mn1 O1W 2.1510(13) . ?
Mn1 O71 2.1768(12) 3_556 ?
Mn1 O71 2.1835(12) 7 ?
Mn1 N3 2.3023(14) 3_556 ?
Mn1 N1 2.3230(15) . ?
N1 C2 1.338(2) . ?
N1 C6 1.341(2) . ?
C2 N3 1.333(2) . ?
C2 H2 0.9300 . ?
N3 C4 1.343(2) . ?
C4 C5 1.380(2) . ?
C4 C71 1.520(2) . ?
C5 C6 1.379(2) . ?
C5 H5 0.9300 . ?
C6 C8 1.519(2) . ?
C71 O72 1.218(2) . ?
C71 O71 1.275(2) . ?
C8 O82 1.235(2) . ?
C8 O81 1.258(2) . ?
O1W H11W 0.7712 . ?
O1W H12W 0.8071 . ?
O2W H21W 0.8777 . ?
O2W H22W 1.0531 . ?
O3W H31W 0.9833 . ?
O3W H32W 0.8965 . ?
